data_7012569
loop_
_publ_author_name
'Uhl, Werner'
'El-Hamdan, Abdelhakim'
'Pr\"ott, Malte'
'Spuhler, Philipp'
'Frenking, Gernot'

_publ_section_title
;
 Ga2I2[C(SiMe3)3]2 -- an organogallium(ii) halide containing a Ga--Ga
 single bond
;
_journal_issue 7
_journal_name_full 'Dalton Transactions'
_journal_page_first 1360
_journal_paper_doi 10.1039/b212144c
_journal_year 2003
_chemical_formula_sum 'C10 H27 Ga I2 Si3'
_chemical_formula_weight 555.11
_space_group_IT_number 61
_symmetry_cell_setting orthorhombic
_symmetry_space_group_name_Hall '-P 2ac 2ab'
_symmetry_space_group_name_H-M 'P b c a'
_atom_sites_solution_hydrogens geom
_atom_sites_solution_primary direct
_atom_sites_solution_secondary difmap
_audit_creation_method SHELXL-97
_cell_angle_alpha 90.00
_cell_angle_beta 90.00
_cell_angle_gamma 90.00
_cell_formula_units_Z 8
_cell_length_a 13.4567(9)
_cell_length_b 11.7880(10)
_cell_length_c 24.308(2)
_cell_measurement_temperature 193(2)
_cell_volume 3855.9(5)
_computing_structure_refinement 'SHELXL-97 (Sheldrick, 1997)'
_computing_structure_solution 'SHELXS-97 (Sheldrick, 1990)'
_diffrn_ambient_temperature 293(2)
_diffrn_measured_fraction_theta_full 0.998
_diffrn_measured_fraction_theta_max 0.998
_diffrn_measurement_device_type 'area detector'
_diffrn_radiation_monochromator graphite
_diffrn_radiation_source 'fine-focus sealed tube'
_diffrn_radiation_type MoK\a
_diffrn_radiation_wavelength 0.71073
_diffrn_reflns_av_R_equivalents 0.0594
_diffrn_reflns_av_sigmaI/netI 0.0571
_diffrn_reflns_limit_h_max 16
_diffrn_reflns_limit_h_min -16
_diffrn_reflns_limit_k_max 14
_diffrn_reflns_limit_k_min 0
_diffrn_reflns_limit_l_max 29
_diffrn_reflns_limit_l_min 0
_diffrn_reflns_number 7397
_diffrn_reflns_theta_full 25.97
_diffrn_reflns_theta_max 25.97
_diffrn_reflns_theta_min 2.26
_exptl_absorpt_coefficient_mu 4.797
_exptl_absorpt_correction_type empirical
_exptl_crystal_colour colourless
_exptl_crystal_density_diffrn 1.912
_exptl_crystal_density_method 'not measured'
_exptl_crystal_description plates
_exptl_crystal_F_000 2128
_exptl_crystal_size_max 1.08
_exptl_crystal_size_mid 0.54
_exptl_crystal_size_min 0.14
_refine_diff_density_max 1.966
_refine_diff_density_min -2.022
_refine_diff_density_rms 0.159
_refine_ls_extinction_method none
_refine_ls_goodness_of_fit_ref 0.929
_refine_ls_hydrogen_treatment mixed
_refine_ls_matrix_type full
_refine_ls_number_parameters 195
_refine_ls_number_reflns 3773
_refine_ls_number_restraints 6
_refine_ls_restrained_S_all 0.930
_refine_ls_R_factor_all 0.0548
_refine_ls_R_factor_gt 0.0441
_refine_ls_shift/su_max 0.912
_refine_ls_shift/su_mean 0.038
_refine_ls_structure_factor_coef Fsqd
_refine_ls_weighting_details 'calc w=1/[\s^2^(Fo^2^)+(0.1000P)^2^+0.0000P] where P=(Fo^2^+2Fc^2^)/3'
_refine_ls_weighting_scheme calc
_refine_ls_wR_factor_gt 0.1195
_refine_ls_wR_factor_ref 0.1292
_reflns_number_gt 3136
_reflns_number_total 3773
_reflns_threshold_expression >2sigma(I)
_cod_data_source_file b212144c.txt
_cod_data_source_block ga2i4
_cod_original_sg_symbol_H-M Pbca
_cod_database_code 7012569

loop_
_symmetry_equiv_pos_as_xyz
'x, y, z'
'-x+1/2, -y, z+1/2'
'-x, y+1/2, -z+1/2'
'x+1/2, -y+1/2, -z'
'-x, -y, -z'
'x-1/2, y, -z-1/2'
'x, -y-1/2, z-1/2'
'-x-1/2, y-1/2, z'

loop_
_atom_site_label
_atom_site_type_symbol
_atom_site_fract_x
_atom_site_fract_y
_atom_site_fract_z
_atom_site_U_iso_or_equiv
_atom_site_adp_type
_atom_site_occupancy
_atom_site_symmetry_multiplicity
_atom_site_calc_flag
_atom_site_refinement_flags
_atom_site_disorder_assembly
_atom_site_disorder_group
I1 I 0.36400(2) 0.03814(3) 0.509933(13) 0.02749(15) Uani 1 1 d . . .
I2 I 0.44643(4) -0.13545(5) 0.36865(2) 0.0396(2) Uani 0.6610(10) 1 d P A 1
Ga1 Ga 0.49275(5) 0.04230(6) 0.42169(3) 0.0224(2) Uani 0.6610(10) 1 d P . 1
I2A I 0.58096(8) 0.28603(9) 0.52999(5) 0.0399(3) Uani 0.3390(10) 1 d P A 2
Ga1A Ga 0.52063(10) 0.14428(12) 0.45993(6) 0.0221(4) Uani 0.3390(10) 1 d P . 2
C1 C 0.5114(3) 0.1874(4) 0.3821(2) 0.0246(10) Uani 1 1 d . . .
Si1 Si 0.6346(6) 0.1758(9) 0.3476(4) 0.0269(13) Uani 0.6610(10) 1 d P A 1
C11 C 0.6676(14) 0.0348(14) 0.3209(8) 0.046(6) Uiso 0.6610(10) 1 d P A 1
H11A H 0.6168 0.0092 0.2961 0.055 Uiso 0.6610(10) 1 calc PR A 1
H11B H 0.6733 -0.0177 0.3509 0.055 Uiso 0.6610(10) 1 calc PR A 1
H11C H 0.7299 0.0391 0.3017 0.055 Uiso 0.6610(10) 1 calc PR A 1
C12 C 0.7495(9) 0.2065(10) 0.3944(6) 0.041(4) Uiso 0.6610(10) 1 d P A 1
H12A H 0.8092 0.2011 0.3729 0.049 Uiso 0.6610(10) 1 calc PR A 1
H12B H 0.7517 0.1521 0.4237 0.049 Uiso 0.6610(10) 1 calc PR A 1
H12C H 0.7441 0.2815 0.4095 0.049 Uiso 0.6610(10) 1 calc PR A 1
C13 C 0.6441(8) 0.2754(9) 0.2858(5) 0.032(3) Uiso 0.6610(10) 1 d P A 1
H13A H 0.5947 0.2552 0.2590 0.038 Uiso 0.6610(10) 1 calc PR A 1
H13B H 0.7090 0.2690 0.2696 0.038 Uiso 0.6610(10) 1 calc PR A 1
H13C H 0.6334 0.3522 0.2976 0.038 Uiso 0.6610(10) 1 calc PR A 1
Si2 Si 0.40948(15) 0.19726(18) 0.32921(9) 0.0319(5) Uani 0.6610(10) 1 d P A 1
C21 C 0.4211(8) 0.1115(8) 0.2671(4) 0.034(3) Uiso 0.6610(10) 1 d P A 1
H21A H 0.4776 0.1366 0.2463 0.041 Uiso 0.6610(10) 1 calc PR A 1
H21B H 0.3621 0.1194 0.2453 0.041 Uiso 0.6610(10) 1 calc PR A 1
H21C H 0.4297 0.0333 0.2771 0.041 Uiso 0.6610(10) 1 calc PR A 1
C22 C 0.3887(8) 0.3451(9) 0.3056(5) 0.049(3) Uiso 0.6610(10) 1 d P A 1
H22A H 0.4491 0.3746 0.2901 0.058 Uiso 0.6610(10) 1 calc PR A 1
H22B H 0.3690 0.3913 0.3363 0.058 Uiso 0.6610(10) 1 calc PR A 1
H22C H 0.3374 0.3460 0.2782 0.058 Uiso 0.6610(10) 1 calc PR A 1
C23 C 0.2833(9) 0.1295(10) 0.3592(6) 0.047(4) Uiso 0.6610(10) 1 d P A 1
H23A H 0.2289 0.1479 0.3353 0.056 Uiso 0.6610(10) 1 calc PR A 1
H23B H 0.2706 0.1598 0.3952 0.056 Uiso 0.6610(10) 1 calc PR A 1
H23C H 0.2902 0.0486 0.3615 0.056 Uiso 0.6610(10) 1 calc PR A 1
Si3 Si 0.50974(15) 0.31606(17) 0.43081(9) 0.0295(5) Uani 0.6610(10) 1 d P A 1
C31 C 0.5678(10) 0.4448(11) 0.3980(6) 0.045(5) Uiso 0.6610(10) 1 d P A 1
H31A H 0.5763 0.5030 0.4252 0.055 Uiso 0.6610(10) 1 calc PR A 1
H31B H 0.5254 0.4722 0.3692 0.055 Uiso 0.6610(10) 1 calc PR A 1
H31C H 0.6314 0.4248 0.3829 0.055 Uiso 0.6610(10) 1 calc PR A 1
C32 C 0.3804(7) 0.3569(10) 0.4522(4) 0.046(2) Uiso 0.6610(10) 1 d P A 1
H32A H 0.3498 0.2945 0.4711 0.055 Uiso 0.6610(10) 1 calc PR A 1
H32B H 0.3419 0.3756 0.4202 0.055 Uiso 0.6610(10) 1 calc PR A 1
H32C H 0.3833 0.4214 0.4762 0.055 Uiso 0.6610(10) 1 calc PR A 1
C33 C 0.5795(7) 0.2907(9) 0.4942(5) 0.048(2) Uiso 0.6610(10) 1 d P A 1
H33A H 0.6475 0.2739 0.4854 0.057 Uiso 0.6610(10) 1 calc PR A 1
H33B H 0.5508 0.2277 0.5136 0.057 Uiso 0.6610(10) 1 calc PR A 1
H33C H 0.5768 0.3571 0.5170 0.057 Uiso 0.6610(10) 1 calc PR A 1
Si1A Si 0.6487(12) 0.1795(16) 0.3497(9) 0.020(3) Uiso 0.3390(10) 1 d P A 2
C11A C 0.6660(17) 0.2686(19) 0.2905(9) 0.036(6) Uiso 0.3390(10) 1 d P A 2
H11D H 0.6281 0.3370 0.2948 0.043 Uiso 0.3390(10) 1 calc PR A 2
H11E H 0.6441 0.2292 0.2581 0.043 Uiso 0.3390(10) 1 calc PR A 2
H11F H 0.7351 0.2872 0.2868 0.043 Uiso 0.3390(10) 1 calc PR A 2
C12A C 0.7371(13) 0.2260(17) 0.3981(8) 0.020(5) Uiso 0.3390(10) 1 d P A 2
H12D H 0.7330 0.1799 0.4306 0.024 Uiso 0.3390(10) 1 calc PR A 2
H12E H 0.7241 0.3037 0.4075 0.024 Uiso 0.3390(10) 1 calc PR A 2
H12F H 0.8025 0.2199 0.3826 0.024 Uiso 0.3390(10) 1 calc PR A 2
C13A C 0.6739(19) 0.027(2) 0.3277(12) 0.021(6) Uiso 0.3390(10) 1 d P A 2
H13D H 0.7404 0.0210 0.3136 0.025 Uiso 0.3390(10) 1 calc PR A 2
H13E H 0.6275 0.0053 0.2995 0.025 Uiso 0.3390(10) 1 calc PR A 2
H13F H 0.6666 -0.0227 0.3588 0.025 Uiso 0.3390(10) 1 calc PR A 2
Si2A Si 0.4575(3) 0.3422(3) 0.38237(17) 0.0282(9) Uani 0.3390(10) 1 d PD A 2
C21A C 0.3991(9) 0.3823(14) 0.3145(4) 0.029(4) Uiso 0.3390(10) 1 d PD A 2
H21D H 0.3309 0.3585 0.3141 0.035 Uiso 0.3390(10) 1 calc PR A 2
H21E H 0.4343 0.3458 0.2850 0.035 Uiso 0.3390(10) 1 calc PR A 2
H21F H 0.4024 0.4631 0.3098 0.035 Uiso 0.3390(10) 1 calc PR A 2
C22A C 0.3568(9) 0.3567(16) 0.4368(5) 0.029(4) Uiso 0.3390(10) 1 d PD A 2
H22D H 0.3232 0.4279 0.4321 0.035 Uiso 0.3390(10) 1 calc PR A 2
H22E H 0.3864 0.3538 0.4727 0.035 Uiso 0.3390(10) 1 calc PR A 2
H22F H 0.3100 0.2958 0.4330 0.035 Uiso 0.3390(10) 1 calc PR A 2
C23A C 0.5538(12) 0.4544(17) 0.3979(7) 0.030(7) Uiso 0.3390(10) 1 d PD A 2
H23D H 0.5212 0.5244 0.4069 0.036 Uiso 0.3390(10) 1 calc PR A 2
H23E H 0.5952 0.4655 0.3662 0.036 Uiso 0.3390(10) 1 calc PR A 2
H23F H 0.5939 0.4304 0.4284 0.036 Uiso 0.3390(10) 1 calc PR A 2
Si3A Si 0.4135(3) 0.0923(3) 0.34314(16) 0.0279(9) Uani 0.3390(10) 1 d P A 2
C31A C 0.4484(14) 0.1052(14) 0.2625(7) 0.029(4) Uiso 0.3390(10) 1 d P A 2
H31D H 0.5175 0.0877 0.2574 0.034 Uiso 0.3390(10) 1 calc PR A 2
H31E H 0.4356 0.1811 0.2501 0.034 Uiso 0.3390(10) 1 calc PR A 2
H31F H 0.4087 0.0529 0.2417 0.034 Uiso 0.3390(10) 1 calc PR A 2
C32A C 0.2867(14) 0.1589(19) 0.3578(9) 0.031(5) Uiso 0.3390(10) 1 d P A 2
H32D H 0.2374 0.1244 0.3347 0.037 Uiso 0.3390(10) 1 calc PR A 2
H32E H 0.2895 0.2388 0.3504 0.037 Uiso 0.3390(10) 1 calc PR A 2
H32F H 0.2696 0.1469 0.3957 0.037 Uiso 0.3390(10) 1 calc PR A 2
C33A C 0.4291(12) -0.0579(16) 0.3564(8) 0.043(4) Uiso 0.3390(10) 1 d P A 2
H33D H 0.4509 -0.0688 0.3936 0.052 Uiso 0.3390(10) 1 calc PR A 2
H33E H 0.4777 -0.0885 0.3316 0.052 Uiso 0.3390(10) 1 calc PR A 2
H33F H 0.3668 -0.0961 0.3510 0.052 Uiso 0.3390(10) 1 calc PR A 2

loop_
_atom_site_aniso_label
_atom_site_aniso_U_11
_atom_site_aniso_U_22
_atom_site_aniso_U_33
_atom_site_aniso_U_23
_atom_site_aniso_U_13
_atom_site_aniso_U_12
I1 0.0269(2) 0.0318(2) 0.0237(2) 0.00417(13) 0.00292(11) 0.00432(11)
I2 0.0629(4) 0.0315(3) 0.0245(3) -0.0070(2) -0.0020(2) -0.0123(2)
Ga1 0.0317(4) 0.0204(4) 0.0151(4) -0.0009(3) -0.0002(3) -0.0018(3)
I2A 0.0580(6) 0.0312(6) 0.0305(7) -0.0071(5) -0.0096(5) -0.0039(5)
Ga1A 0.0297(7) 0.0224(8) 0.0142(7) -0.0009(6) -0.0009(5) 0.0003(5)
C1 0.030(2) 0.024(2) 0.021(2) 0.004(2) -0.0004(18) -0.0012(18)
Si1 0.029(3) 0.032(2) 0.0195(19) -0.0014(11) 0.000(2) -0.004(2)
Si2 0.0368(10) 0.0333(12) 0.0257(11) 0.0049(10) -0.0075(9) -0.0004(8)
Si3 0.0418(11) 0.0231(11) 0.0237(11) -0.0020(9) 0.0037(8) -0.0009(8)
Si2A 0.0375(19) 0.025(2) 0.023(2) -0.0026(17) 0.0010(16) 0.0050(15)
Si3A 0.038(2) 0.025(2) 0.021(2) -0.0003(17) -0.0097(15) -0.0037(16)

loop_
_atom_type_symbol
_atom_type_description
_atom_type_scat_dispersion_real
_atom_type_scat_dispersion_imag
_atom_type_scat_source
C C 0.0033 0.0016 'International Tables Vol C Tables 4.2.6.8 and 6.1.1.4'
H H 0.0000 0.0000 'International Tables Vol C Tables 4.2.6.8 and 6.1.1.4'
Si Si 0.0817 0.0704 'International Tables Vol C Tables 4.2.6.8 and 6.1.1.4'
Ga Ga 0.2307 1.6083 'International Tables Vol C Tables 4.2.6.8 and 6.1.1.4'
I I -0.4742 1.8119 'International Tables Vol C Tables 4.2.6.8 and 6.1.1.4'

loop_
_geom_angle_atom_site_label_1
_geom_angle_atom_site_label_2
_geom_angle_atom_site_label_3
_geom_angle
_geom_angle_site_symmetry_1
_geom_angle_site_symmetry_3
_geom_angle_publ_flag
Ga1 I1 Ga1A 83.38(4) 5_656 . ?
Ga1 I1 Ga1A 33.26(3) 5_656 5_656 ?
Ga1A I1 Ga1A 92.35(4) . 5_656 ?
Ga1 I1 Ga1 92.08(2) 5_656 . ?
Ga1A I1 Ga1 33.10(3) . . ?
Ga1A I1 Ga1 82.33(3) 5_656 . ?
C1 Ga1 I2 119.83(14) . . ?
C1 Ga1 I1 120.64(13) . 5_656 ?
I2 Ga1 I1 101.36(3) . 5_656 ?
C1 Ga1 I1 118.26(14) . . ?
I2 Ga1 I1 103.07(3) . . ?
I1 Ga1 I1 87.92(2) 5_656 . ?
C1 Ga1A I2A 120.00(15) . . ?
C1 Ga1A I1 119.86(14) . . ?
I2A Ga1A I1 104.55(6) . . ?
C1 Ga1A I1 119.65(15) . 5_656 ?
I2A Ga1A I1 99.00(5) . 5_656 ?
I1 Ga1A I1 87.65(4) . 5_656 ?
Si1 C1 Si2 110.2(4) . . ?
Si1 C1 Si3 110.2(4) . . ?
Si2 C1 Si3 111.3(2) . . ?
Si1 C1 Ga1A 111.0(4) . . ?
Si2 C1 Ga1A 136.0(2) . . ?
Si3 C1 Ga1A 67.13(18) . . ?
Si1 C1 Si2A 113.5(4) . . ?
Si2 C1 Si2A 71.1(2) . . ?
Si3 C1 Si2A 42.38(17) . . ?
Ga1A C1 Si2A 105.1(3) . . ?
Si1 C1 Si3A 109.7(4) . . ?
Si2 C1 Si3A 38.84(16) . . ?
Si3 C1 Si3A 137.4(3) . . ?
Ga1A C1 Si3A 110.9(2) . . ?
Si2A C1 Si3A 106.5(3) . . ?
Si1 C1 Ga1 105.6(4) . . ?
Si2 C1 Ga1 107.0(2) . . ?
Si3 C1 Ga1 112.3(2) . . ?
Ga1A C1 Ga1 46.77(12) . . ?
Si2A C1 Ga1 139.0(3) . . ?
Si3A C1 Ga1 69.95(19) . . ?
Si1 C1 Si1A 4.1(8) . . ?
Si2 C1 Si1A 113.9(6) . . ?
Si3 C1 Si1A 106.8(6) . . ?
Ga1A C1 Si1A 107.9(6) . . ?
Si2A C1 Si1A 112.6(6) . . ?
Si3A C1 Si1A 113.6(6) . . ?
Ga1 C1 Si1A 105.5(6) . . ?
C13 Si1 C1 111.6(6) . . ?
C13 Si1 C11 105.2(8) . . ?
C1 Si1 C11 116.1(8) . . ?
C13 Si1 C12 106.9(7) . . ?
C1 Si1 C12 115.4(7) . . ?
C11 Si1 C12 100.5(8) . . ?
C21 Si2 C1 117.9(4) . . ?
C21 Si2 C23 98.8(5) . . ?
C1 Si2 C23 110.0(4) . . ?
C21 Si2 C22 106.1(5) . . ?
C1 Si2 C22 112.2(4) . . ?
C23 Si2 C22 111.0(5) . . ?
C33 Si3 C31 106.0(5) . . ?
C33 Si3 C32 106.5(5) . . ?
C31 Si3 C32 107.2(6) . . ?
C33 Si3 C1 112.6(4) . . ?
C31 Si3 C1 111.7(5) . . ?
C32 Si3 C1 112.5(4) . . ?
C12A Si1A C13A 111.2(14) . . ?
C12A Si1A C1 110.2(13) . . ?
C13A Si1A C1 108.5(12) . . ?
C12A Si1A C11A 105.4(14) . . ?
C13A Si1A C11A 107.6(15) . . ?
C1 Si1A C11A 113.9(11) . . ?
Si1A C11A H11D 109.4 . . ?
Si1A C11A H11E 109.5 . . ?
H11D C11A H11E 109.5 . . ?
Si1A C11A H11F 109.5 . . ?
H11D C11A H11F 109.5 . . ?
H11E C11A H11F 109.5 . . ?
Si1A C12A H12D 109.5 . . ?
Si1A C12A H12E 109.5 . . ?
H12D C12A H12E 109.5 . . ?
Si1A C12A H12F 109.4 . . ?
H12D C12A H12F 109.5 . . ?
H12E C12A H12F 109.5 . . ?
Si1A C13A H13D 109.4 . . ?
Si1A C13A H13E 109.5 . . ?
H13D C13A H13E 109.5 . . ?
Si1A C13A H13F 109.5 . . ?
H13D C13A H13F 109.5 . . ?
H13E C13A H13F 109.5 . . ?
C22A Si2A C21A 106.8(5) . . ?
C22A Si2A C23A 106.7(6) . . ?
C21A Si2A C23A 106.5(6) . . ?
C22A Si2A C1 110.5(6) . . ?
C21A Si2A C1 112.5(6) . . ?
C23A Si2A C1 113.4(8) . . ?
Si2A C21A H21D 109.5 . . ?
Si2A C21A H21E 109.5 . . ?
H21D C21A H21E 109.5 . . ?
Si2A C21A H21F 109.5 . . ?
H21D C21A H21F 109.5 . . ?
H21E C21A H21F 109.5 . . ?
Si2A C22A H22D 109.4 . . ?
Si2A C22A H22E 109.5 . . ?
H22D C22A H22E 109.5 . . ?
Si2A C22A H22F 109.5 . . ?
H22D C22A H22F 109.5 . . ?
H22E C22A H22F 109.5 . . ?
Si2A C23A H23D 109.4 . . ?
Si2A C23A H23E 109.5 . . ?
H23D C23A H23E 109.5 . . ?
Si2A C23A H23F 109.5 . . ?
H23D C23A H23F 109.5 . . ?
H23E C23A H23F 109.5 . . ?
C33A Si3A C32A 118.1(9) . . ?
C33A Si3A C1 113.2(6) . . ?
C32A Si3A C1 105.8(7) . . ?
C33A Si3A C31A 102.7(8) . . ?
C32A Si3A C31A 110.9(9) . . ?
C1 Si3A C31A 105.5(6) . . ?
Si3A C31A H31D 109.5 . . ?
Si3A C31A H31E 109.5 . . ?
H31D C31A H31E 109.5 . . ?
Si3A C31A H31F 109.5 . . ?
H31D C31A H31F 109.5 . . ?
H31E C31A H31F 109.5 . . ?
Si3A C32A H32D 109.4 . . ?
Si3A C32A H32E 109.5 . . ?
H32D C32A H32E 109.4 . . ?
Si3A C32A H32F 109.8 . . ?
H32D C32A H32F 109.4 . . ?
H32E C32A H32F 109.4 . . ?
Si3A C33A H33D 109.5 . . ?
Si3A C33A H33E 109.4 . . ?
H33D C33A H33E 109.5 . . ?
Si3A C33A H33F 109.5 . . ?
H33D C33A H33F 109.5 . . ?
H33E C33A H33F 109.5 . . ?

loop_
_geom_bond_atom_site_label_1
_geom_bond_atom_site_label_2
_geom_bond_distance
_geom_bond_site_symmetry_2
_geom_bond_publ_flag
I1 Ga1 2.7161(8) 5_656 ?
I1 Ga1A 2.7360(15) . ?
I1 Ga1A 2.7517(15) 5_656 ?
I1 Ga1 2.7578(8) . ?
I2 Ga1 2.5380(9) . ?
Ga1 C1 1.979(5) . ?
Ga1 I1 2.7163(8) 5_656 ?
I2A Ga1A 2.5202(18) . ?
Ga1A C1 1.964(5) . ?
Ga1A I1 2.7517(15) 5_656 ?
C1 Si1 1.863(11) . ?
C1 Si2 1.883(5) . ?
C1 Si3 1.925(5) . ?
C1 Si2A 1.963(6) . ?
C1 Si3A 1.972(6) . ?
C1 Si1A 2.010(19) . ?
Si1 C13 1.911(15) . ?
Si1 C11 1.84(2) . ?
Si1 C12 1.953(15) . ?
C11 H11A 0.9599 . ?
C11 H11B 0.9599 . ?
C11 H11C 0.9599 . ?
C12 H12A 0.9599 . ?
C12 H12B 0.9599 . ?
C12 H12C 0.9599 . ?
C13 H13A 0.9599 . ?
C13 H13B 0.9599 . ?
C13 H13C 0.9599 . ?
Si2 C21 1.823(10) . ?
Si2 C23 2.013(12) . ?
Si2 C22 1.857(10) . ?
C21 H21A 0.9599 . ?
C21 H21B 0.9599 . ?
C21 H21C 0.9599 . ?
C22 H22A 0.9599 . ?
C22 H22B 0.9599 . ?
C22 H22C 0.9599 . ?
C23 H23A 0.9600 . ?
C23 H23B 0.9600 . ?
C23 H23C 0.9600 . ?
Si3 C33 1.830(11) . ?
Si3 C31 1.884(12) . ?
Si3 C32 1.880(10) . ?
C31 H31A 0.9599 . ?
C31 H31B 0.9599 . ?
C31 H31C 0.9599 . ?
C32 H32A 0.9600 . ?
C32 H32B 0.9600 . ?
C32 H32C 0.9600 . ?
C33 H33A 0.9599 . ?
C33 H33B 0.9599 . ?
C33 H33C 0.9599 . ?
Si1A C12A 1.76(3) . ?
Si1A C13A 1.91(3) . ?
Si1A C11A 1.80(3) . ?
C11A H11D 0.9599 . ?
C11A H11E 0.9599 . ?
C11A H11F 0.9599 . ?
C12A H12D 0.9599 . ?
C12A H12E 0.9599 . ?
C12A H12F 0.9599 . ?
C13A H13D 0.9599 . ?
C13A H13E 0.9599 . ?
C13A H13F 0.9599 . ?
Si2A C22A 1.901(8) . ?
Si2A C21A 1.889(8) . ?
Si2A C23A 1.890(9) . ?
C21A H21D 0.9599 . ?
C21A H21E 0.9599 . ?
C21A H21F 0.9599 . ?
C22A H22D 0.9600 . ?
C22A H22E 0.9600 . ?
C22A H22F 0.9600 . ?
C23A H23D 0.9600 . ?
C23A H23E 0.9600 . ?
C23A H23F 0.9600 . ?
Si3A C33A 1.812(19) . ?
Si3A C32A 1.912(19) . ?
Si3A C31A 2.022(19) . ?
C31A H31D 0.9599 . ?
C31A H31E 0.9599 . ?
C31A H31F 0.9599 . ?
C32A H32D 0.9608 . ?
C32A H32E 0.9608 . ?
C32A H32F 0.9608 . ?
C33A H33D 0.9599 . ?
C33A H33E 0.9599 . ?
C33A H33F 0.9599 . ?

loop_
_geom_torsion_atom_site_label_1
_geom_torsion_atom_site_label_2
_geom_torsion_atom_site_label_3
_geom_torsion_atom_site_label_4
_geom_torsion
_geom_torsion_site_symmetry_1
_geom_torsion_site_symmetry_2
_geom_torsion_site_symmetry_3
_geom_torsion_site_symmetry_4
_geom_torsion_publ_flag
Ga1 I1 Ga1 C1 -124.02(15) 5_656 . . . ?
Ga1A I1 Ga1 C1 -49.49(16) . . . . ?
Ga1A I1 Ga1 C1 -155.90(15) 5_656 . . . ?
Ga1 I1 Ga1 I2 101.18(3) 5_656 . . . ?
Ga1A I1 Ga1 I2 175.71(7) . . . . ?
Ga1A I1 Ga1 I2 69.31(4) 5_656 . . . ?
Ga1 I1 Ga1 I1 0.0 5_656 . . 5_656 ?
Ga1A I1 Ga1 I1 74.53(6) . . . 5_656 ?
Ga1A I1 Ga1 I1 -31.88(3) 5_656 . . 5_656 ?
Ga1 I1 Ga1A C1 155.27(17) 5_656 . . . ?
Ga1A I1 Ga1A C1 123.19(18) 5_656 . . . ?
Ga1 I1 Ga1A C1 51.10(17) . . . . ?
Ga1 I1 Ga1A I2A -66.61(5) 5_656 . . . ?
Ga1A I1 Ga1A I2A -98.69(6) 5_656 . . . ?
Ga1 I1 Ga1A I2A -170.77(10) . . . . ?
Ga1 I1 Ga1A I1 32.08(3) 5_656 . . 5_656 ?
Ga1A I1 Ga1A I1 0.0 5_656 . . 5_656 ?
Ga1 I1 Ga1A I1 -72.08(6) . . . 5_656 ?
I2A Ga1A C1 Si1 82.0(4) . . . . ?
I1 Ga1A C1 Si1 -146.3(4) . . . . ?
I1 Ga1A C1 Si1 -40.5(4) 5_656 . . . ?
I2A Ga1A C1 Si2 -119.4(3) . . . . ?
I1 Ga1A C1 Si2 12.4(4) . . . . ?
I1 Ga1A C1 Si2 118.2(3) 5_656 . . . ?
I2A Ga1A C1 Si3 -21.89(17) . . . . ?
I1 Ga1A C1 Si3 109.86(13) . . . . ?
I1 Ga1A C1 Si3 -144.34(11) 5_656 . . . ?
I2A Ga1A C1 Si2A -41.1(3) . . . . ?
I1 Ga1A C1 Si2A 90.6(2) . . . . ?
I1 Ga1A C1 Si2A -163.58(16) 5_656 . . . ?
I2A Ga1A C1 Si3A -155.83(19) . . . . ?
I1 Ga1A C1 Si3A -24.1(3) . . . . ?
I1 Ga1A C1 Si3A 81.7(2) 5_656 . . . ?
I2A Ga1A C1 Ga1 173.88(11) . . . . ?
I1 Ga1A C1 Ga1 -54.37(13) . . . . ?
I1 Ga1A C1 Ga1 51.44(12) 5_656 . . . ?
I2A Ga1A C1 Si1A 79.2(6) . . . . ?
I1 Ga1A C1 Si1A -149.0(6) . . . . ?
I1 Ga1A C1 Si1A -43.2(6) 5_656 . . . ?
I2 Ga1 C1 Si1 -75.9(4) . . . . ?
I1 Ga1 C1 Si1 51.3(4) 5_656 . . . ?
I1 Ga1 C1 Si1 157.0(3) . . . . ?
I2 Ga1 C1 Si2 41.6(3) . . . . ?
I1 Ga1 C1 Si2 168.70(13) 5_656 . . . ?
I1 Ga1 C1 Si2 -85.6(2) . . . . ?
I2 Ga1 C1 Si3 164.02(14) . . . . ?
I1 Ga1 C1 Si3 -68.9(2) 5_656 . . . ?
I1 Ga1 C1 Si3 36.8(2) . . . . ?
I2 Ga1 C1 Ga1A 179.74(8) . . . . ?
I1 Ga1 C1 Ga1A -53.14(14) 5_656 . . . ?
I1 Ga1 C1 Ga1A 52.56(12) . . . . ?
I2 Ga1 C1 Si2A 122.2(4) . . . . ?
I1 Ga1 C1 Si2A -110.7(4) 5_656 . . . ?
I1 Ga1 C1 Si2A -5.0(5) . . . . ?
I2 Ga1 C1 Si3A 29.8(2) . . . . ?
I1 Ga1 C1 Si3A 156.96(14) 5_656 . . . ?
I1 Ga1 C1 Si3A -97.34(18) . . . . ?
I2 Ga1 C1 Si1A -80.1(6) . . . . ?
I1 Ga1 C1 Si1A 47.1(6) 5_656 . . . ?
I1 Ga1 C1 Si1A 152.8(6) . . . . ?
Si2 C1 Si1 C13 41.6(7) . . . . ?
Si3 C1 Si1 C13 -81.7(6) . . . . ?
Ga1A C1 Si1 C13 -154.1(5) . . . . ?
Si2A C1 Si1 C13 -36.0(7) . . . . ?
Si3A C1 Si1 C13 83.0(6) . . . . ?
Ga1 C1 Si1 C13 156.8(5) . . . . ?
Si1A C1 Si1 C13 -114(13) . . . . ?
Si2 C1 Si1 C11 -79.0(9) . . . . ?
Si3 C1 Si1 C11 157.8(7) . . . . ?
Ga1A C1 Si1 C11 85.4(8) . . . . ?
Si2A C1 Si1 C11 -156.5(8) . . . . ?
Si3A C1 Si1 C11 -37.5(9) . . . . ?
Ga1 C1 Si1 C11 36.3(9) . . . . ?
Si1A C1 Si1 C11 125(13) . . . . ?
Si2 C1 Si1 C12 163.9(6) . . . . ?
Si3 C1 Si1 C12 40.6(8) . . . . ?
Ga1A C1 Si1 C12 -31.8(8) . . . . ?
Si2A C1 Si1 C12 86.3(7) . . . . ?
Si3A C1 Si1 C12 -154.7(6) . . . . ?
Ga1 C1 Si1 C12 -80.9(7) . . . . ?
Si1A C1 Si1 C12 8(12) . . . . ?
Si1 C1 Si2 C21 38.2(6) . . . . ?
Si3 C1 Si2 C21 160.8(4) . . . . ?
Ga1A C1 Si2 C21 -120.5(5) . . . . ?
Si2A C1 Si2 C21 147.1(4) . . . . ?
Si3A C1 Si2 C21 -58.4(4) . . . . ?
Ga1 C1 Si2 C21 -76.1(4) . . . . ?
Si1A C1 Si2 C21 40.0(8) . . . . ?
Si1 C1 Si2 C23 150.4(5) . . . . ?
Si3 C1 Si2 C23 -87.1(5) . . . . ?
Ga1A C1 Si2 C23 -8.4(6) . . . . ?
Si2A C1 Si2 C23 -100.8(4) . . . . ?
Si3A C1 Si2 C23 53.8(4) . . . . ?
Ga1 C1 Si2 C23 36.0(5) . . . . ?
Si1A C1 Si2 C23 152.2(7) . . . . ?
Si1 C1 Si2 C22 -85.6(5) . . . . ?
Si3 C1 Si2 C22 37.0(5) . . . . ?
Ga1A C1 Si2 C22 115.7(5) . . . . ?
Si2A C1 Si2 C22 23.3(4) . . . . ?
Si3A C1 Si2 C22 177.8(5) . . . . ?
Ga1 C1 Si2 C22 160.1(4) . . . . ?
Si1A C1 Si2 C22 -83.7(8) . . . . ?
Si1 C1 Si3 C33 -75.2(5) . . . . ?
Si2 C1 Si3 C33 162.2(4) . . . . ?
Ga1A C1 Si3 C33 29.9(4) . . . . ?
Si2A C1 Si3 C33 -178.3(4) . . . . ?
Si3A C1 Si3 C33 126.4(5) . . . . ?
Ga1 C1 Si3 C33 42.2(4) . . . . ?
Si1A C1 Si3 C33 -72.9(7) . . . . ?
Si1 C1 Si3 C31 43.9(6) . . . . ?
Si2 C1 Si3 C31 -78.7(5) . . . . ?
Ga1A C1 Si3 C31 149.0(5) . . . . ?
Si2A C1 Si3 C31 -59.2(5) . . . . ?
Si3A C1 Si3 C31 -114.5(6) . . . . ?
Ga1 C1 Si3 C31 161.3(5) . . . . ?
Si1A C1 Si3 C31 46.2(8) . . . . ?
Si1 C1 Si3 C32 164.5(5) . . . . ?
Si2 C1 Si3 C32 41.9(5) . . . . ?
Ga1A C1 Si3 C32 -90.5(4) . . . . ?
Si2A C1 Si3 C32 61.3(4) . . . . ?
Si3A C1 Si3 C32 6.1(6) . . . . ?
Ga1 C1 Si3 C32 -78.1(4) . . . . ?
Si1A C1 Si3 C32 166.8(7) . . . . ?
Si1 C1 Si1A C12A -178(13) . . . . ?
Si2 C1 Si1A C12A 156.9(10) . . . . ?
Si3 C1 Si1A C12A 33.6(13) . . . . ?
Ga1A C1 Si1A C12A -37.2(13) . . . . ?
Si2A C1 Si1A C12A 78.3(12) . . . . ?
Si3A C1 Si1A C12A -160.6(10) . . . . ?
Ga1 C1 Si1A C12A -86.1(12) . . . . ?
Si1 C1 Si1A C13A -56(12) . . . . ?
Si2 C1 Si1A C13A -81.2(13) . . . . ?
Si3 C1 Si1A C13A 155.5(11) . . . . ?
Ga1A C1 Si1A C13A 84.8(13) . . . . ?
Si2A C1 Si1A C13A -159.7(11) . . . . ?
Si3A C1 Si1A C13A -38.6(14) . . . . ?
Ga1 C1 Si1A C13A 35.9(13) . . . . ?
Si1 C1 Si1A C11A 64(12) . . . . ?
Si2 C1 Si1A C11A 38.7(14) . . . . ?
Si3 C1 Si1A C11A -84.6(13) . . . . ?
Ga1A C1 Si1A C11A -155.3(11) . . . . ?
Si2A C1 Si1A C11A -39.8(14) . . . . ?
Si3A C1 Si1A C11A 81.3(13) . . . . ?
Ga1 C1 Si1A C11A 155.8(11) . . . . ?
Si1 C1 Si2A C22A -161.4(6) . . . . ?
Si2 C1 Si2A C22A 94.1(5) . . . . ?
Si3 C1 Si2A C22A -66.8(5) . . . . ?
Ga1A C1 Si2A C22A -40.0(6) . . . . ?
Si3A C1 Si2A C22A 77.8(6) . . . . ?
Ga1 C1 Si2A C22A -0.4(7) . . . . ?
Si1A C1 Si2A C22A -157.1(8) . . . . ?
Si1 C1 Si2A C21A 79.3(6) . . . . ?
Si2 C1 Si2A C21A -25.2(5) . . . . ?
Si3 C1 Si2A C21A 174.0(5) . . . . ?
Ga1A C1 Si2A C21A -159.3(5) . . . . ?
Si3A C1 Si2A C21A -41.5(5) . . . . ?
Ga1 C1 Si2A C21A -119.7(6) . . . . ?
Si1A C1 Si2A C21A 83.6(8) . . . . ?
Si1 C1 Si2A C23A -41.7(8) . . . . ?
Si2 C1 Si2A C23A -146.2(6) . . . . ?
Si3 C1 Si2A C23A 52.9(6) . . . . ?
Ga1A C1 Si2A C23A 79.7(6) . . . . ?
Si3A C1 Si2A C23A -162.5(6) . . . . ?
Ga1 C1 Si2A C23A 119.3(7) . . . . ?
Si1A C1 Si2A C23A -37.4(9) . . . . ?
Si1 C1 Si3A C33A 74.8(8) . . . . ?
Si2 C1 Si3A C33A 172.9(7) . . . . ?
Si3 C1 Si3A C33A -126.7(7) . . . . ?
Ga1A C1 Si3A C33A -48.2(7) . . . . ?
Si2A C1 Si3A C33A -162.0(7) . . . . ?
Ga1 C1 Si3A C33A -25.2(7) . . . . ?
Si1A C1 Si3A C33A 73.5(10) . . . . ?
Si1 C1 Si3A C32A -154.3(8) . . . . ?
Si2 C1 Si3A C32A -56.2(7) . . . . ?
Si3 C1 Si3A C32A 4.1(9) . . . . ?
Ga1A C1 Si3A C32A 82.7(8) . . . . ?
Si2A C1 Si3A C32A -31.1(8) . . . . ?
Ga1 C1 Si3A C32A 105.7(8) . . . . ?
Si1A C1 Si3A C32A -155.6(10) . . . . ?
Si1 C1 Si3A C31A -36.7(7) . . . . ?
Si2 C1 Si3A C31A 61.4(6) . . . . ?
Si3 C1 Si3A C31A 121.8(6) . . . . ?
Ga1A C1 Si3A C31A -159.7(6) . . . . ?
Si2A C1 Si3A C31A 86.5(6) . . . . ?
Ga1 C1 Si3A C31A -136.6(6) . . . . ?
Si1A C1 Si3A C31A -38.0(9) . . . . ?
